data_9004952
loop_
_publ_author_name
'Pring, A.'
'Kolitsch, U.'
'Birch, W. D.'

_publ_section_title
;
 Description and unique crystal-structure of waterhouseite,
 a new hydroxy manganese phosphate species from the Iron Monarch deposit,
 Middleback Ranges, South Australia
;
_journal_name_full 'The Canadian Mineralogist'
_journal_page_first 1401
_journal_page_last 1410
_journal_paper_doi 10.2113/gscanmin.43.4.1401
_journal_volume 43
_journal_year 2005
_chemical_compound_source 'Iron Monarch mine, Iron Knob, South Australia'
_chemical_formula_sum 'H8 Mn7 O16 P2'
_chemical_name_mineral Waterhouseite
_space_group_IT_number 14
_symmetry_space_group_name_Hall '-P 2ybc'
_symmetry_space_group_name_H-M 'P 1 21/c 1'
_cell_angle_alpha 90
_cell_angle_beta 96.61
_cell_angle_gamma 90
_cell_formula_units_Z 2
_cell_length_a 11.364
_cell_length_b 5.570
_cell_length_c 10.455
_cell_volume 657.376
_database_code_amcsd 0006050
_exptl_crystal_density_diffrn 3.590
_cod_original_formula_sum 'Mn7 P2 O16 H8'
_cod_database_code 9004952

loop_
_space_group_symop_operation_xyz
x,y,z
x,1/2-y,1/2+z
-x,1/2+y,1/2-z
-x,-y,-z

loop_
_atom_site_aniso_label
_atom_site_aniso_U_11
_atom_site_aniso_U_22
_atom_site_aniso_U_33
_atom_site_aniso_U_12
_atom_site_aniso_U_13
_atom_site_aniso_U_23
Mn1 0.01260 0.01140 0.01240 0.00040 0.00180 -0.00020
Mn2 0.01430 0.01610 0.01430 -0.00140 0.00370 -0.00160
Mn3 0.01300 0.01370 0.01300 -0.00040 0.00190 0.00060
Mn4 0.01530 0.01150 0.01320 -0.00120 0.00180 -0.00020
P 0.00820 0.01140 0.01000 0.00100 0.00020 0.00000
O1 0.01200 0.01900 0.01500 0.00190 0.00050 -0.00080
O2 0.01900 0.01900 0.01500 0.00070 0.00130 0.00260
O3 0.01300 0.01700 0.01600 -0.00070 -0.00070 0.00290
O4 0.01800 0.01400 0.01500 0.00260 0.00220 -0.00160
O-H5 0.01400 0.01450 0.01400 -0.00130 0.00280 0.00050
O-H6 0.01700 0.01420 0.01400 -0.00300 -0.00160 -0.00300
O-H7 0.01500 0.01500 0.01700 -0.00250 0.00340 0.00270
O-H8 0.01400 0.01800 0.01600 0.00000 0.00140 -0.00230

loop_
_atom_site_label
_atom_site_fract_x
_atom_site_fract_y
_atom_site_fract_z
_atom_site_U_iso_or_equiv
_atom_site_type_symbol
_atom_site_attached_hydrogens
Mn1 0.50000 0.00000 0.50000 0.01210 Mn 0
Mn2 0.04797 0.53843 0.36737 0.01470 Mn 0
Mn3 0.18562 0.51473 0.10420 0.01320 Mn 0
Mn4 0.42873 0.00344 0.14595 0.01330 Mn 0
P 0.27486 0.30480 0.35133 0.00990 P 0
O1 0.28190 0.18830 0.21860 0.01560 O 0
O2 0.17960 0.18450 0.42560 0.01770 O 0
O3 0.39860 0.31470 0.43440 0.01560 O 0
O4 0.23260 0.56960 0.32150 0.01570 O 0
O-H5 0.34320 0.69540 0.05690 0.01440 O 1
O-H6 0.54010 0.30390 0.18000 0.01520 O 1
O-H7 0.02060 0.39250 0.17180 0.01540 O 1
O-H8 0.10190 0.63460 0.56820 0.01580 O 1

loop_
_cod_changelog_entry_id
_cod_changelog_entry_author
_cod_changelog_entry_date
_cod_changelog_entry_text
1
;cod-tools version 3.8.0
Id: cif_guess_AMCSD_atom_types 9574 2023-05-10 09:00:05Z saulius
;
2023-05-10T18:49:45+03:00
;Derived atom types and hydrogen counts
from atom names that follow the AMCSD naming convention
(Wat == water, O-H == hydroxyl).
;
2
;cod-tools version 3.10.1
Id: cif_fix_AMCSD_aniso_labels 10200 2024-08-01 14:09:44Z saulius
;
2024-08-02T12:20:50+03:00
;Changed the following '_atom_site_aniso_label' values:
'OH5' -> 'O-H5'
'OH6' -> 'O-H6'
'OH7' -> 'O-H7'
'OH8' -> 'O-H8'
;

loop_
_cod_related_entry_id
_cod_related_entry_database
_cod_related_entry_code
1 AMCSD 0006050
